data_4126685
loop_
_publ_author_name
'Zhang, Haoke'
'Zheng, Xiaoyan'
'Xie, Ni'
'He, Zikai'
'Liu, Junkai'
'Leung, Nelson L. C.'
'Niu, Yingli'
'Huang, Xuhui'
'Wong, Kam Sing'
'Kwok, Ryan T. K.'
'Sung, Herman H. Y.'
'Williams, Ian D.'
'Qin, Anjun'
'Lam, Jacky W. Y.'
'Tang, Ben Zhong'

_publ_section_title
;
 Why do simple molecules with &quot;isolated&quot; phenyl rings emit
 visible light?
;
_journal_name_full 'Journal of the American Chemical Society'
_journal_paper_doi 10.1021/jacs.7b08592
_journal_year 2017
_chemical_formula_sum 'C26 H22'
_chemical_formula_weight 334.44
_chemical_name_systematic
; 
 ? 
;
_space_group_IT_number 15
_symmetry_cell_setting monoclinic
_symmetry_space_group_name_Hall '-C 2yc'
_symmetry_space_group_name_H-M 'C 1 2/c 1'
_atom_sites_solution_hydrogens geom
_atom_sites_solution_primary direct
_atom_sites_solution_secondary difmap
_audit_creation_method SHELXL-97
_cell_angle_alpha 90.00
_cell_angle_beta 91.238(8)
_cell_angle_gamma 90.00
_cell_formula_units_Z 4
_cell_length_a 17.6477(19)
_cell_length_b 5.8820(7)
_cell_length_c 17.6454(16)
_cell_measurement_reflns_used 3422
_cell_measurement_temperature 133(2)
_cell_measurement_theta_max 71.44
_cell_measurement_theta_min 2.50
_cell_volume 1831.2(3)
_computing_cell_refinement
;
CrysAlisPro, Oxford Diffraction Ltd.,
Version 1.171.33.55 (release 05-01-2010 CrysAlis171 .NET)
(compiled Jan  5 2010,16:28:46)
;
_computing_data_collection
;
CrysAlisPro, Oxford Diffraction Ltd.,
Version 1.171.33.55 (release 05-01-2010 CrysAlis171 .NET)
(compiled Jan  5 2010,16:28:46)
;
_computing_data_reduction
;
CrysAlisPro, Oxford Diffraction Ltd.,
Version 1.171.33.55 (release 05-01-2010 CrysAlis171 .NET)
(compiled Jan  5 2010,16:28:46)
;
_computing_structure_refinement 'SHELXL-97 (Sheldrick, 1997)'
_computing_structure_solution 'SHELXS-97 (Sheldrick, 1990)'
_diffrn_ambient_temperature 133(2)
_diffrn_measured_fraction_theta_full 0.972
_diffrn_measured_fraction_theta_max 0.971
_diffrn_measurement_device_type 'Xcalibur, Sapphire3, Gemini ultra'
_diffrn_radiation_monochromator mirror
_diffrn_radiation_source 'Enhance Ultra (Cu) X-ray Source'
_diffrn_radiation_type CuK\a
_diffrn_radiation_wavelength 1.54178
_diffrn_reflns_av_R_equivalents 0.0495
_diffrn_reflns_av_sigmaI/netI 0.0354
_diffrn_reflns_limit_h_max 21
_diffrn_reflns_limit_h_min -21
_diffrn_reflns_limit_k_max 7
_diffrn_reflns_limit_k_min -7
_diffrn_reflns_limit_l_max 21
_diffrn_reflns_limit_l_min -21
_diffrn_reflns_number 4812
_diffrn_reflns_theta_full 66.50
_diffrn_reflns_theta_max 67.47
_diffrn_reflns_theta_min 5.01
_exptl_absorpt_coefficient_mu 0.514
_exptl_absorpt_correction_T_max 1.00
_exptl_absorpt_correction_T_min 0.91
_exptl_absorpt_correction_type multi-scan
_exptl_absorpt_process_details
;
CrysAlisPro, Oxford Diffraction Ltd.,
Version 1.171.33.46 (release 27-08-2009 CrysAlis171 .NET)
(compiled Aug 27 2009,17:19:36)
Empirical absorption correction using spherical harmonics,
 implemented in SCALE3 ABSPACK scaling algorithm.
;
_exptl_crystal_colour colorless
_exptl_crystal_density_diffrn 1.213
_exptl_crystal_density_method 'not measured'
_exptl_crystal_description block
_exptl_crystal_F_000 712
_exptl_crystal_size_max 0.28
_exptl_crystal_size_mid 0.12
_exptl_crystal_size_min 0.08
_refine_diff_density_max 0.186
_refine_diff_density_min -0.241
_refine_diff_density_rms 0.039
_refine_ls_extinction_coef 0.0029(6)
_refine_ls_extinction_expression Fc^*^=kFc[1+0.001xFc^2^\l^3^/sin(2\q)]^-1/4^
_refine_ls_extinction_method SHELXL
_refine_ls_goodness_of_fit_ref 1.015
_refine_ls_hydrogen_treatment constr
_refine_ls_matrix_type full
_refine_ls_number_parameters 128
_refine_ls_number_reflns 1594
_refine_ls_number_restraints 0
_refine_ls_restrained_S_all 1.015
_refine_ls_R_factor_all 0.0576
_refine_ls_R_factor_gt 0.0541
_refine_ls_shift/su_max 0.000
_refine_ls_shift/su_mean 0.000
_refine_ls_structure_factor_coef Fsqd
_refine_ls_weighting_details 'calc w=1/[\s^2^(Fo^2^)+(0.0850P)^2^+1.4000P] where P=(Fo^2^+2Fc^2^)/3'
_refine_ls_weighting_scheme calc
_refine_ls_wR_factor_gt 0.1467
_refine_ls_wR_factor_ref 0.1506
_reflns_number_gt 1452
_reflns_number_total 1594
_reflns_threshold_expression >2sigma(I)
_cod_data_source_file ja7b08592_si_002.cif
_cod_data_source_block xie7cult
_cod_depositor_comments
;
The following automatic conversions were performed:

'_symmetry_cell_setting' value 'Monoclinic' changed to 'monoclinic'
according to
/home/data/users/saulius/crontab/automatic-downloads/rss-feeds/ACS/lib/dictionaries/cif_core.dic
dictionary named 'cif_core.dic' version 2.4.2 from 2011-04-26.

Automatic conversion script
Id: cif_fix_values 4973 2017-02-22 13:04:09Z antanas 
;
_cod_original_sg_symbol_H-M C2/c
_cod_database_code 4126685

loop_
_symmetry_equiv_pos_as_xyz
'x, y, z'
'-x, y, -z+1/2'
'x+1/2, y+1/2, z'
'-x+1/2, y+1/2, -z+1/2'
'-x, -y, -z'
'x, -y, z-1/2'
'-x+1/2, -y+1/2, -z'
'x+1/2, -y+1/2, z-1/2'

loop_
_atom_site_label
_atom_site_type_symbol
_atom_site_fract_x
_atom_site_fract_y
_atom_site_fract_z
_atom_site_U_iso_or_equiv
_atom_site_adp_type
_atom_site_occupancy
_atom_site_symmetry_multiplicity
_atom_site_calc_flag
_atom_site_refinement_flags
_atom_site_disorder_assembly
_atom_site_disorder_group
C1 C 0.50742(15) 0.4221(7) 0.21532(16) 0.0268(6) Uani 0.50 1 d P A -1
H1A H 0.5075 0.5877 0.2281 0.032 Uiso 0.50 1 calc PR A -1
C1A C 0.48592(16) 0.2716(7) 0.28300(16) 0.0270(6) Uani 0.50 1 d P . -1
H1AA H 0.4935 0.1059 0.2730 0.032 Uiso 0.50 1 calc PR . -1
C11 C 0.59344(10) 0.3264(5) 0.19277(9) 0.0576(7) Uani 1 1 d . . .
C12 C 0.64577(9) 0.4951(3) 0.20760(8) 0.0380(5) Uani 1 1 d . A .
H12A H 0.6309 0.6277 0.2342 0.046 Uiso 1 1 calc R . .
C13 C 0.71996(8) 0.4734(3) 0.18418(8) 0.0334(4) Uani 1 1 d . . .
H13A H 0.7554 0.5916 0.1943 0.040 Uiso 1 1 calc R A .
C14 C 0.74231(9) 0.2812(3) 0.14628(9) 0.0367(4) Uani 1 1 d . A .
H14A H 0.7931 0.2662 0.1303 0.044 Uiso 1 1 calc R . .
C15 C 0.69052(12) 0.1104(3) 0.13166(10) 0.0477(5) Uani 1 1 d . . .
H15A H 0.7056 -0.0232 0.1058 0.057 Uiso 1 1 calc R A .
C16 C 0.61653(13) 0.1338(4) 0.15470(10) 0.0613(7) Uani 1 1 d . A .
H16A H 0.5810 0.0159 0.1442 0.074 Uiso 1 1 calc R . .
C21 C 0.45895(9) 0.3688(4) 0.14634(9) 0.0538(6) Uani 1 1 d . . .
C22 C 0.46129(12) 0.5635(4) 0.10341(11) 0.0619(7) Uani 1 1 d . A .
H22A H 0.4943 0.6835 0.1187 0.074 Uiso 1 1 calc R . .
C23 C 0.41699(12) 0.5886(3) 0.03891(11) 0.0540(6) Uani 1 1 d . . .
H23A H 0.4195 0.7247 0.0100 0.065 Uiso 1 1 calc R A .
C24 C 0.36891(9) 0.4159(4) 0.01626(9) 0.0453(5) Uani 1 1 d . A .
H24A H 0.3380 0.4321 -0.0282 0.054 Uiso 1 1 calc R . .
C25 C 0.36605(9) 0.2201(3) 0.05844(9) 0.0410(5) Uani 1 1 d . . .
H25A H 0.3333 0.0998 0.0429 0.049 Uiso 1 1 calc R A .
C26 C 0.41075(9) 0.1972(3) 0.12363(9) 0.0406(5) Uani 1 1 d . A .
H26A H 0.4080 0.0618 0.1528 0.049 Uiso 1 1 calc R . .

loop_
_atom_site_aniso_label
_atom_site_aniso_U_11
_atom_site_aniso_U_22
_atom_site_aniso_U_33
_atom_site_aniso_U_23
_atom_site_aniso_U_13
_atom_site_aniso_U_12
C1 0.0224(14) 0.0313(19) 0.0269(13) 0.0016(12) 0.0026(10) -0.0024(12)
C1A 0.0245(15) 0.0302(19) 0.0264(14) 0.0031(12) 0.0017(10) -0.0009(12)
C11 0.0284(9) 0.125(2) 0.0194(7) -0.0013(10) -0.0005(6) -0.0256(10)
C12 0.0295(8) 0.0598(11) 0.0248(7) -0.0017(7) 0.0009(6) 0.0038(7)
C13 0.0255(7) 0.0443(9) 0.0303(7) 0.0038(7) -0.0004(5) -0.0060(6)
C14 0.0283(8) 0.0502(10) 0.0314(8) 0.0020(7) -0.0013(6) 0.0055(7)
C15 0.0676(12) 0.0416(10) 0.0334(8) 0.0032(7) -0.0076(8) -0.0054(9)
C16 0.0665(13) 0.0890(16) 0.0281(9) 0.0026(9) -0.0032(8) -0.0519(12)
C21 0.0251(8) 0.1140(18) 0.0225(8) -0.0105(9) 0.0068(6) -0.0204(10)
C22 0.0604(12) 0.0827(16) 0.0438(10) -0.0292(11) 0.0278(9) -0.0391(12)
C23 0.0658(13) 0.0449(11) 0.0526(11) 0.0012(9) 0.0306(10) 0.0050(9)
C24 0.0357(9) 0.0721(13) 0.0281(8) 0.0038(8) 0.0008(6) 0.0139(9)
C25 0.0342(9) 0.0566(11) 0.0321(8) -0.0055(7) -0.0036(6) -0.0070(7)
C26 0.0310(8) 0.0603(11) 0.0307(8) 0.0087(7) 0.0016(6) -0.0001(8)

loop_
_atom_type_symbol
_atom_type_description
_atom_type_scat_dispersion_real
_atom_type_scat_dispersion_imag
_atom_type_scat_source
C C 0.0181 0.0091 'International Tables Vol C Tables 4.2.6.8 and 6.1.1.4'
H H 0.0000 0.0000 'International Tables Vol C Tables 4.2.6.8 and 6.1.1.4'

loop_
_geom_angle_atom_site_label_1
_geom_angle_atom_site_label_2
_geom_angle_atom_site_label_3
_geom_angle
_geom_angle_site_symmetry_1
_geom_angle_site_symmetry_3
C21 C1 C1A 111.2(2) . .
C21 C1 C11 103.9(2) . .
C1A C1 C11 103.3(2) . .
C11 C1A C1 110.0(2) 2_655 .
C11 C1A C21 104.2(2) 2_655 2_655
C1 C1A C21 103.5(2) . 2_655
C12 C11 C16 118.62(17) . .
C12 C11 C1A 136.4(2) . 2_655
C16 C11 C1A 104.3(2) . 2_655
C12 C11 C1 108.7(2) . .
C16 C11 C1 131.97(19) . .
C1A C11 C1 32.06(15) 2_655 .
C11 C12 C13 120.72(17) . .
C14 C13 C12 120.18(15) . .
C13 C14 C15 119.59(16) . .
C14 C15 C16 119.91(18) . .
C15 C16 C11 120.97(17) . .
C26 C21 C22 118.51(16) . .
C26 C21 C1 136.6(2) . .
C22 C21 C1 104.4(2) . .
C26 C21 C1A 108.3(2) . 2_655
C22 C21 C1A 132.4(2) . 2_655
C1 C21 C1A 32.22(15) . 2_655
C21 C22 C23 121.50(18) . .
C22 C23 C24 119.77(19) . .
C25 C24 C23 119.42(16) . .
C24 C25 C26 120.28(17) . .
C21 C26 C25 120.51(18) . .

loop_
_geom_bond_atom_site_label_1
_geom_bond_atom_site_label_2
_geom_bond_distance
_geom_bond_site_symmetry_2
C1 C21 1.506(3) .
C1 C1A 1.541(4) .
C1 C11 1.675(4) .
C1A C11 1.508(3) 2_655
C1A C21 1.666(4) 2_655
C11 C12 1.376(3) .
C11 C16 1.383(3) .
C11 C1A 1.508(3) 2_655
C12 C13 1.387(2) .
C13 C14 1.376(2) .
C14 C15 1.379(3) .
C15 C16 1.383(3) .
C21 C26 1.374(3) .
C21 C22 1.374(3) .
C21 C1A 1.666(4) 2_655
C22 C23 1.375(3) .
C23 C24 1.377(3) .
C24 C25 1.372(3) .
C25 C26 1.387(2) .
